data_7250088
loop_
_publ_author_name
'Nakada, Kazushi'
'Richards, Gary J.'
'Hori, Akiko'

_publ_section_title
;
 Yellow and red polymorphic co-crystals of phenyl-substituted pyrazinacene
 and naphthalene via \p-hole&#x22EF;\p interactions
;
_journal_issue 14
_journal_name_full CrystEngComm
_journal_page_first 2064
_journal_page_last 2069
_journal_paper_doi 10.1039/D5CE00114E
_journal_volume 27
_journal_year 2025
_chemical_formula_moiety 'C20 H10 N6, C10 H8'
_chemical_formula_sum 'C30 H18 N6'
_chemical_formula_weight 462.50
_space_group_crystal_system monoclinic
_space_group_IT_number 14
_space_group_name_Hall '-P 2ybc'
_space_group_name_H-M_alt 'P 1 21/c 1'
_atom_sites_solution_hydrogens geom
_audit_creation_method SHELXL-2019/1
_audit_update_record
;
2025-01-25 deposited with the CCDC.	2025-03-04 downloaded from the CCDC.
;
_cell_angle_alpha 90
_cell_angle_beta 98.740(17)
_cell_angle_gamma 90
_cell_formula_units_Z 4
_cell_length_a 12.312(6)
_cell_length_b 7.042(4)
_cell_length_c 26.902(13)
_cell_measurement_reflns_used 5255
_cell_measurement_temperature 160
_cell_measurement_theta_max 26.3600
_cell_measurement_theta_min 2.4346
_cell_volume 2305(2)
_computing_cell_refinement 'SAINT V8.40B (Bruker AXS LLC, 2019)'
_computing_data_collection 'Bruker Instrument Service vV6.2.6'
_computing_data_reduction 'SAINT V8.40B (Bruker AXS LLC, 2019)'
_computing_molecular_graphics 'shelXle (C.B. Huebshle, rev 924)'
_computing_structure_refinement 'SHELXL-2019/1 (Sheldrick, 2019)'
_computing_structure_solution 'XT, VERSION 2018/2'
_diffrn_ambient_temperature 160
_diffrn_detector_area_resol_mean 7.3910
_diffrn_measured_fraction_theta_full 0.997
_diffrn_measured_fraction_theta_max 0.997
_diffrn_measurement_device_type 'Bruker D8 Goniometer'
_diffrn_measurement_method '\f and \w scans'
_diffrn_radiation_type MoK\a
_diffrn_radiation_wavelength 0.71073
_diffrn_reflns_av_R_equivalents 0.0718
_diffrn_reflns_av_unetI/netI 0.0530
_diffrn_reflns_Laue_measured_fraction_full 0.997
_diffrn_reflns_Laue_measured_fraction_max 0.997
_diffrn_reflns_limit_h_max 14
_diffrn_reflns_limit_h_min -14
_diffrn_reflns_limit_k_max 8
_diffrn_reflns_limit_k_min -8
_diffrn_reflns_limit_l_max 32
_diffrn_reflns_limit_l_min -32
_diffrn_reflns_number 22427
_diffrn_reflns_point_group_measured_fraction_full 0.997
_diffrn_reflns_point_group_measured_fraction_max 0.997
_diffrn_reflns_theta_full 25.024
_diffrn_reflns_theta_max 25.024
_diffrn_reflns_theta_min 2.435
_exptl_absorpt_coefficient_mu 0.082
_exptl_absorpt_correction_T_max 0.99
_exptl_absorpt_correction_T_min 0.71
_exptl_absorpt_correction_type multi-scan
_exptl_absorpt_process_details
;
SADABS-2016/2 - Bruker AXS area detector scaling and absorption correction
;
_exptl_crystal_colour red
_exptl_crystal_density_diffrn 1.332
_exptl_crystal_density_meas ?
_exptl_crystal_density_method 'not measured'
_exptl_crystal_description plate
_exptl_crystal_F_000 960
_exptl_crystal_size_max 0.285
_exptl_crystal_size_mid 0.207
_exptl_crystal_size_min 0.161
_refine_diff_density_max 0.269
_refine_diff_density_min -0.174
_refine_diff_density_rms 0.044
_refine_ls_extinction_coef 0.0122(12)
_refine_ls_extinction_expression Fc^*^=kFc[1+0.001xFc^2^\l^3^/sin(2\q)]^-1/4^
_refine_ls_extinction_method 'SHELXL-2019/1 (Sheldrick 2019)'
_refine_ls_goodness_of_fit_ref 1.076
_refine_ls_hydrogen_treatment constr
_refine_ls_matrix_type full
_refine_ls_number_parameters 326
_refine_ls_number_reflns 4065
_refine_ls_number_restraints 0
_refine_ls_restrained_S_all 1.076
_refine_ls_R_factor_all 0.0911
_refine_ls_R_factor_gt 0.0647
_refine_ls_shift/su_max 0.000
_refine_ls_shift/su_mean 0.000
_refine_ls_structure_factor_coef Fsqd
_refine_ls_weighting_details 'w=1/[\s^2^(Fo^2^)+(0.0334P)^2^+2.0311P] where P=(Fo^2^+2Fc^2^)/3'
_refine_ls_weighting_scheme calc
_refine_ls_wR_factor_gt 0.1365
_refine_ls_wR_factor_ref 0.1493
_reflns_Friedel_coverage 0.000
_reflns_number_gt 2993
_reflns_number_total 4065
_reflns_threshold_expression 'I > 2\s(I)'
_cod_data_source_file d5ce00114e2.cif
_cod_data_source_block kn241211c_1_a
_cod_depositor_comments
;
The following automatic conversions were performed:

data item '_exptl_absorpt_correction_type' value 'Multi-Scan' was
changed to 'multi-scan' in accordance with the
/home/data/users/saulius/crontab/automatic-downloads/rss-feeds/RSC/lib/dictionaries/cif_core.dic
dictionary named 'cif_core.dic' version 2.4.2 last updated on
2011-04-26.

data item '_exptl_crystal_density_meas' value 'not measured' was
changed to '?' -- the value is perceived as not measured.

Automatic conversion script
Id: cif_fix_values 8170 2020-07-09 18:12:32Z antanas 

 Adding full bibliography for 7250087--7250088.cif.
;
_cod_original_cell_volume 2306(2)
_cod_original_sg_symbol_H-M 'P 21/c'
_cod_database_code 7250088
_shelx_shelxl_version_number 2019/1
_shelx_space_group_comment
;
The symmetry employed for this shelxl refinement is uniquely defined
by the following loop, which should always be used as a source of
symmetry information in preference to the above space-group names.
They are only intended as comments.
;
_shelx_estimated_absorpt_t_min 0.977
_shelx_estimated_absorpt_t_max 0.987

loop_
_space_group_symop_operation_xyz
'x, y, z'
'-x, y+1/2, -z+1/2'
'-x, -y, -z'
'x, -y-1/2, z-1/2'

loop_
_atom_site_label
_atom_site_type_symbol
_atom_site_fract_x
_atom_site_fract_y
_atom_site_fract_z
_atom_site_U_iso_or_equiv
_atom_site_adp_type
_atom_site_occupancy
_atom_site_site_symmetry_order
_atom_site_calc_flag
_atom_site_refinement_flags_posn
_atom_site_refinement_flags_adp
_atom_site_refinement_flags_occupancy
_atom_site_disorder_assembly
_atom_site_disorder_group
C1 C 0.34793(19) 0.5681(3) 0.62748(9) 0.0323(6) Uani 1 1 d . . . . .
C2 C 0.2492(2) 0.4579(4) 0.62998(9) 0.0332(6) Uani 1 1 d . . . . .
C3 C 0.39055(19) 0.5499(4) 0.71297(9) 0.0325(6) Uani 1 1 d . . . . .
C4 C 0.2897(2) 0.4597(3) 0.71581(9) 0.0326(6) Uani 1 1 d . . . . .
C5 C 0.4317(2) 0.5417(4) 0.79788(9) 0.0353(6) Uani 1 1 d . . . . .
C6 C 0.3295(2) 0.4550(4) 0.80080(9) 0.0348(6) Uani 1 1 d . . . . .
C7 C 0.5048(2) 0.5895(4) 0.84353(10) 0.0413(7) Uani 1 1 d . . . . .
C8 C 0.2979(2) 0.4124(4) 0.84921(10) 0.0425(7) Uani 1 1 d . . . . .
C9 C 0.3756(2) 0.6452(4) 0.57950(9) 0.0356(6) Uani 1 1 d . . . . .
C10 C 0.2965(2) 0.7270(4) 0.54338(10) 0.0456(7) Uani 1 1 d . . . . .
H10 H 0.222109 0.731851 0.548839 0.055 Uiso 1 1 calc R U . . .
C11 C 0.3252(3) 0.8009(4) 0.49970(10) 0.0541(8) Uani 1 1 d . . . . .
H11 H 0.270764 0.856975 0.475286 0.065 Uiso 1 1 calc R U . . .
C12 C 0.4330(3) 0.7934(4) 0.49155(11) 0.0565(9) Uani 1 1 d . . . . .
H12 H 0.452530 0.841513 0.461131 0.068 Uiso 1 1 calc R U . . .
C13 C 0.5117(3) 0.7168(5) 0.52719(11) 0.0587(9) Uani 1 1 d . . . . .
H13 H 0.586016 0.713996 0.521634 0.070 Uiso 1 1 calc R U . . .
C14 C 0.4840(2) 0.6433(4) 0.57136(10) 0.0439(7) Uani 1 1 d . . . . .
H14 H 0.539405 0.591448 0.596072 0.053 Uiso 1 1 calc R U . . .
C15 C 0.1756(2) 0.3850(4) 0.58511(9) 0.0353(6) Uani 1 1 d . . . . .
C16 C 0.0633(2) 0.3849(4) 0.58551(10) 0.0409(7) Uani 1 1 d . . . . .
H16 H 0.034716 0.433878 0.613766 0.049 Uiso 1 1 calc R U . . .
C17 C -0.0071(2) 0.3138(4) 0.54504(11) 0.0520(8) Uani 1 1 d . . . . .
H17 H -0.084261 0.317234 0.545066 0.062 Uiso 1 1 calc R U . . .
C18 C 0.0344(3) 0.2374(4) 0.50434(11) 0.0535(8) Uani 1 1 d . . . . .
H18 H -0.014276 0.187299 0.476650 0.064 Uiso 1 1 calc R U . . .
C19 C 0.1460(3) 0.2340(4) 0.50402(10) 0.0512(8) Uani 1 1 d . . . . .
H19 H 0.174445 0.181500 0.476119 0.061 Uiso 1 1 calc R U . . .
C20 C 0.2169(2) 0.3072(4) 0.54435(10) 0.0433(7) Uani 1 1 d . . . . .
H20 H 0.293987 0.304217 0.544160 0.052 Uiso 1 1 calc R U . . .
C21 C 0.2468(4) 0.8908(6) 0.8239(2) 0.0887(14) Uani 1 1 d . . . . .
H21 H 0.301554 0.916050 0.851993 0.106 Uiso 1 1 calc R U . . .
C22 C 0.2662(3) 0.9343(5) 0.7760(2) 0.0865(14) Uani 1 1 d . . . . .
H22 H 0.334702 0.988345 0.771359 0.104 Uiso 1 1 calc R U . . .
C23 C 0.1855(3) 0.8996(4) 0.73374(16) 0.0611(9) Uani 1 1 d . . . . .
C24 C 0.1993(4) 0.9429(5) 0.6827(2) 0.0852(14) Uani 1 1 d . . . . .
H24 H 0.266656 0.995163 0.675981 0.102 Uiso 1 1 calc R U . . .
C25 C 0.1169(5) 0.9096(6) 0.64425(19) 0.0936(14) Uani 1 1 d . . . . .
H25 H 0.126589 0.941358 0.610890 0.112 Uiso 1 1 calc R U . . .
C26 C 0.0204(4) 0.8313(5) 0.65276(16) 0.0807(12) Uani 1 1 d . . . . .
H26 H -0.036123 0.808499 0.625208 0.097 Uiso 1 1 calc R U . . .
C27 C 0.0036(3) 0.7853(4) 0.69987(14) 0.0609(9) Uani 1 1 d . . . . .
H27 H -0.064172 0.729259 0.704772 0.073 Uiso 1 1 calc R U . . .
C28 C 0.0853(2) 0.8194(4) 0.74193(12) 0.0482(7) Uani 1 1 d . . . . .
C29 C 0.0686(3) 0.7763(4) 0.79148(13) 0.0587(9) Uani 1 1 d . . . . .
H29 H 0.000695 0.722444 0.796994 0.070 Uiso 1 1 calc R U . . .
C30 C 0.1472(3) 0.8100(5) 0.83105(15) 0.0756(11) Uani 1 1 d . . . . .
H30 H 0.134609 0.778405 0.864029 0.091 Uiso 1 1 calc R U . . .
N1 N 0.41798(16) 0.6077(3) 0.66821(7) 0.0358(5) Uani 1 1 d . . . . .
N2 N 0.22056(17) 0.4103(3) 0.67359(7) 0.0345(5) Uani 1 1 d . . . . .
N3 N 0.46331(16) 0.5905(3) 0.75465(8) 0.0364(5) Uani 1 1 d . . . . .
N4 N 0.25834(17) 0.4118(3) 0.76043(8) 0.0366(5) Uani 1 1 d . . . . .
N5 N 0.5610(2) 0.6331(4) 0.87946(9) 0.0584(7) Uani 1 1 d . . . . .
N6 N 0.2739(2) 0.3829(4) 0.88782(9) 0.0599(7) Uani 1 1 d . . . . .

loop_
_atom_site_aniso_label
_atom_site_aniso_U_11
_atom_site_aniso_U_22
_atom_site_aniso_U_33
_atom_site_aniso_U_23
_atom_site_aniso_U_13
_atom_site_aniso_U_12
C1 0.0300(13) 0.0328(14) 0.0348(13) -0.0008(11) 0.0072(11) 0.0012(11)
C2 0.0350(14) 0.0317(14) 0.0335(13) 0.0016(11) 0.0067(11) 0.0044(11)
C3 0.0310(13) 0.0340(14) 0.0335(13) -0.0010(11) 0.0077(11) 0.0017(11)
C4 0.0351(13) 0.0313(13) 0.0326(13) -0.0006(11) 0.0091(11) 0.0011(11)
C5 0.0369(14) 0.0374(15) 0.0318(13) -0.0042(11) 0.0060(11) 0.0041(12)
C6 0.0396(14) 0.0349(14) 0.0312(13) -0.0005(11) 0.0094(12) 0.0024(12)
C7 0.0411(15) 0.0496(17) 0.0347(15) -0.0048(13) 0.0109(13) -0.0020(13)
C8 0.0442(16) 0.0487(17) 0.0352(15) 0.0013(13) 0.0082(13) -0.0018(13)
C9 0.0408(14) 0.0340(14) 0.0333(13) -0.0025(11) 0.0094(12) -0.0042(12)
C10 0.0472(16) 0.0484(17) 0.0422(15) 0.0054(13) 0.0096(13) 0.0010(14)
C11 0.072(2) 0.0506(19) 0.0389(16) 0.0101(14) 0.0059(15) -0.0056(16)
C12 0.084(2) 0.0529(19) 0.0351(16) 0.0028(14) 0.0172(17) -0.0203(18)
C13 0.061(2) 0.070(2) 0.0514(18) -0.0037(17) 0.0266(17) -0.0188(17)
C14 0.0396(15) 0.0520(17) 0.0416(15) -0.0006(13) 0.0110(13) -0.0058(13)
C15 0.0364(14) 0.0329(14) 0.0358(14) 0.0028(11) 0.0029(12) -0.0031(11)
C16 0.0385(15) 0.0441(16) 0.0399(15) 0.0035(12) 0.0050(12) -0.0034(13)
C17 0.0392(16) 0.0562(19) 0.0576(19) 0.0011(15) -0.0029(14) -0.0085(14)
C18 0.061(2) 0.0487(18) 0.0450(17) -0.0045(14) -0.0093(16) -0.0067(15)
C19 0.061(2) 0.0490(18) 0.0414(16) -0.0048(13) 0.0010(15) 0.0041(15)
C20 0.0428(15) 0.0471(17) 0.0390(15) -0.0030(13) 0.0034(13) 0.0022(13)
C21 0.069(3) 0.054(2) 0.132(4) -0.027(3) -0.021(3) 0.020(2)
C22 0.045(2) 0.0364(19) 0.180(5) -0.005(3) 0.026(3) 0.0050(16)
C23 0.0446(18) 0.0302(16) 0.115(3) -0.0027(18) 0.034(2) 0.0031(14)
C24 0.090(3) 0.0367(19) 0.149(4) 0.015(2) 0.086(3) 0.009(2)
C25 0.135(4) 0.062(3) 0.095(3) 0.004(2) 0.055(3) 0.032(3)
C26 0.106(3) 0.059(2) 0.080(3) -0.010(2) 0.023(3) 0.019(2)
C27 0.061(2) 0.0409(18) 0.083(2) -0.0060(17) 0.0201(19) 0.0048(15)
C28 0.0450(16) 0.0308(15) 0.075(2) -0.0021(14) 0.0280(16) 0.0032(13)
C29 0.0523(19) 0.0433(18) 0.086(2) -0.0010(17) 0.0291(19) 0.0059(15)
C30 0.077(3) 0.065(2) 0.084(3) -0.006(2) 0.008(2) 0.026(2)
N1 0.0348(12) 0.0394(12) 0.0342(12) -0.0001(10) 0.0086(10) -0.0013(10)
N2 0.0352(11) 0.0349(12) 0.0338(11) 0.0013(9) 0.0066(10) -0.0026(9)
N3 0.0347(11) 0.0418(13) 0.0334(11) -0.0031(10) 0.0071(10) 0.0001(10)
N4 0.0390(12) 0.0355(12) 0.0363(12) 0.0031(10) 0.0092(10) -0.0006(10)
N5 0.0577(16) 0.0757(19) 0.0402(14) -0.0063(13) 0.0022(13) -0.0127(14)
N6 0.0612(17) 0.080(2) 0.0391(14) 0.0081(13) 0.0106(13) -0.0029(15)

loop_
_atom_type_symbol
_atom_type_description
_atom_type_scat_dispersion_real
_atom_type_scat_dispersion_imag
_atom_type_scat_source
C C 0.0033 0.0016 'International Tables Vol C Tables 4.2.6.8 and 6.1.1.4'
H H 0.0000 0.0000 'International Tables Vol C Tables 4.2.6.8 and 6.1.1.4'
N N 0.0061 0.0033 'International Tables Vol C Tables 4.2.6.8 and 6.1.1.4'

loop_
_geom_angle_atom_site_label_1
_geom_angle_atom_site_label_2
_geom_angle_atom_site_label_3
_geom_angle
_geom_angle_site_symmetry_1
_geom_angle_site_symmetry_3
_geom_angle_publ_flag
N1 C1 C2 121.4(2) . . ?
N1 C1 C9 115.9(2) . . ?
C2 C1 C9 122.6(2) . . ?
N2 C2 C1 121.1(2) . . ?
N2 C2 C15 114.9(2) . . ?
C1 C2 C15 123.9(2) . . ?
N3 C3 N1 116.6(2) . . ?
N3 C3 C4 121.9(2) . . ?
N1 C3 C4 121.5(2) . . ?
N2 C4 N4 116.7(2) . . ?
N2 C4 C3 121.1(2) . . ?
N4 C4 C3 122.1(2) . . ?
N3 C5 C6 122.9(2) . . ?
N3 C5 C7 117.1(2) . . ?
C6 C5 C7 119.9(2) . . ?
N4 C6 C5 122.6(2) . . ?
N4 C6 C8 117.2(2) . . ?
C5 C6 C8 120.3(2) . . ?
N5 C7 C5 177.8(3) . . ?
N6 C8 C6 178.4(3) . . ?
C14 C9 C10 118.9(2) . . ?
C14 C9 C1 119.1(2) . . ?
C10 C9 C1 121.9(2) . . ?
C11 C10 C9 120.6(3) . . ?
C12 C11 C10 119.9(3) . . ?
C13 C12 C11 120.0(3) . . ?
C12 C13 C14 120.6(3) . . ?
C9 C14 C13 120.0(3) . . ?
C16 C15 C20 119.4(2) . . ?
C16 C15 C2 118.7(2) . . ?
C20 C15 C2 121.7(2) . . ?
C17 C16 C15 120.2(3) . . ?
C16 C17 C18 120.1(3) . . ?
C19 C18 C17 120.0(3) . . ?
C18 C19 C20 120.0(3) . . ?
C19 C20 C15 120.2(3) . . ?
C22 C21 C30 120.1(4) . . ?
C21 C22 C23 120.8(4) . . ?
C28 C23 C22 118.1(4) . . ?
C28 C23 C24 117.9(4) . . ?
C22 C23 C24 124.0(4) . . ?
C25 C24 C23 120.5(4) . . ?
C24 C25 C26 120.9(4) . . ?
C27 C26 C25 121.1(4) . . ?
C26 C27 C28 121.1(4) . . ?
C23 C28 C29 119.4(3) . . ?
C23 C28 C27 118.5(3) . . ?
C29 C28 C27 122.0(3) . . ?
C30 C29 C28 121.2(3) . . ?
C29 C30 C21 120.3(4) . . ?
C1 N1 C3 117.0(2) . . ?
C2 N2 C4 117.4(2) . . ?
C5 N3 C3 115.2(2) . . ?
C6 N4 C4 115.3(2) . . ?

loop_
_geom_bond_atom_site_label_1
_geom_bond_atom_site_label_2
_geom_bond_distance
_geom_bond_site_symmetry_2
_geom_bond_publ_flag
C1 N1 1.317(3) . ?
C1 C2 1.452(3) . ?
C1 C9 1.487(3) . ?
C2 N2 1.319(3) . ?
C2 C15 1.487(3) . ?
C3 N3 1.355(3) . ?
C3 N1 1.361(3) . ?
C3 C4 1.407(3) . ?
C4 N2 1.357(3) . ?
C4 N4 1.358(3) . ?
C5 N3 1.327(3) . ?
C5 C6 1.411(4) . ?
C5 C7 1.448(4) . ?
C6 N4 1.323(3) . ?
C6 C8 1.446(4) . ?
C7 N5 1.142(3) . ?
C8 N6 1.141(3) . ?
C9 C14 1.385(4) . ?
C9 C10 1.392(4) . ?
C10 C11 1.379(4) . ?
C11 C12 1.379(4) . ?
C12 C13 1.366(4) . ?
C13 C14 1.385(4) . ?
C15 C16 1.384(4) . ?
C15 C20 1.390(4) . ?
C16 C17 1.379(4) . ?
C17 C18 1.385(4) . ?
C18 C19 1.376(4) . ?
C19 C20 1.385(4) . ?
C21 C22 1.380(6) . ?
C21 C30 1.392(6) . ?
C22 C23 1.413(5) . ?
C23 C28 1.405(4) . ?
C23 C24 1.441(5) . ?
C24 C25 1.355(6) . ?
C25 C26 1.360(6) . ?
C26 C27 1.354(5) . ?
C27 C28 1.416(4) . ?
C28 C29 1.412(4) . ?
C29 C30 1.346(5) . ?

loop_
_geom_torsion_atom_site_label_1
_geom_torsion_atom_site_label_2
_geom_torsion_atom_site_label_3
_geom_torsion_atom_site_label_4
_geom_torsion
_geom_torsion_site_symmetry_1
_geom_torsion_site_symmetry_2
_geom_torsion_site_symmetry_3
_geom_torsion_site_symmetry_4
_geom_torsion_publ_flag
N1 C1 C2 N2 7.1(4) . . . . ?
C9 C1 C2 N2 -172.0(2) . . . . ?
N1 C1 C2 C15 -170.8(2) . . . . ?
C9 C1 C2 C15 10.0(4) . . . . ?
N3 C3 C4 N2 -176.2(2) . . . . ?
N1 C3 C4 N2 6.5(4) . . . . ?
N3 C3 C4 N4 1.5(4) . . . . ?
N1 C3 C4 N4 -175.9(2) . . . . ?
N3 C5 C6 N4 1.6(4) . . . . ?
C7 C5 C6 N4 178.5(2) . . . . ?
N3 C5 C6 C8 -177.4(2) . . . . ?
C7 C5 C6 C8 -0.5(4) . . . . ?
N1 C1 C9 C14 39.7(3) . . . . ?
C2 C1 C9 C14 -141.1(3) . . . . ?
N1 C1 C9 C10 -137.5(3) . . . . ?
C2 C1 C9 C10 41.7(4) . . . . ?
C14 C9 C10 C11 1.4(4) . . . . ?
C1 C9 C10 C11 178.6(3) . . . . ?
C9 C10 C11 C12 0.3(5) . . . . ?
C10 C11 C12 C13 -1.5(5) . . . . ?
C11 C12 C13 C14 1.1(5) . . . . ?
C10 C9 C14 C13 -1.9(4) . . . . ?
C1 C9 C14 C13 -179.1(3) . . . . ?
C12 C13 C14 C9 0.6(5) . . . . ?
N2 C2 C15 C16 39.6(3) . . . . ?
C1 C2 C15 C16 -142.4(3) . . . . ?
N2 C2 C15 C20 -136.5(3) . . . . ?
C1 C2 C15 C20 41.5(4) . . . . ?
C20 C15 C16 C17 -2.2(4) . . . . ?
C2 C15 C16 C17 -178.3(2) . . . . ?
C15 C16 C17 C18 1.8(4) . . . . ?
C16 C17 C18 C19 -0.7(5) . . . . ?
C17 C18 C19 C20 -0.1(5) . . . . ?
C18 C19 C20 C15 -0.3(4) . . . . ?
C16 C15 C20 C19 1.4(4) . . . . ?
C2 C15 C20 C19 177.5(3) . . . . ?
C30 C21 C22 C23 0.6(5) . . . . ?
C21 C22 C23 C28 -0.1(5) . . . . ?
C21 C22 C23 C24 179.3(3) . . . . ?
C28 C23 C24 C25 1.1(5) . . . . ?
C22 C23 C24 C25 -178.4(3) . . . . ?
C23 C24 C25 C26 -1.3(6) . . . . ?
C24 C25 C26 C27 0.4(6) . . . . ?
C25 C26 C27 C28 0.8(5) . . . . ?
C22 C23 C28 C29 -0.1(4) . . . . ?
C24 C23 C28 C29 -179.6(3) . . . . ?
C22 C23 C28 C27 179.5(3) . . . . ?
C24 C23 C28 C27 0.1(4) . . . . ?
C26 C27 C28 C23 -1.0(4) . . . . ?
C26 C27 C28 C29 178.7(3) . . . . ?
C23 C28 C29 C30 -0.2(4) . . . . ?
C27 C28 C29 C30 -179.9(3) . . . . ?
C28 C29 C30 C21 0.8(5) . . . . ?
C22 C21 C30 C29 -1.0(5) . . . . ?
C2 C1 N1 C3 -3.6(3) . . . . ?
C9 C1 N1 C3 175.6(2) . . . . ?
N3 C3 N1 C1 179.7(2) . . . . ?
C4 C3 N1 C1 -2.8(3) . . . . ?
C1 C2 N2 C4 -3.4(3) . . . . ?
C15 C2 N2 C4 174.7(2) . . . . ?
N4 C4 N2 C2 179.2(2) . . . . ?
C3 C4 N2 C2 -3.0(3) . . . . ?
C6 C5 N3 C3 -0.5(4) . . . . ?
C7 C5 N3 C3 -177.5(2) . . . . ?
N1 C3 N3 C5 176.5(2) . . . . ?
C4 C3 N3 C5 -0.9(3) . . . . ?
C5 C6 N4 C4 -1.1(4) . . . . ?
C8 C6 N4 C4 178.0(2) . . . . ?
N2 C4 N4 C6 177.4(2) . . . . ?
C3 C4 N4 C6 -0.4(3) . . . . ?
